data_2233751
loop_
_publ_author_name
'Vijayakumar, S.'
'Murugavel, S.'
'Kannan, D.'
'Bakthadoss, M.'

_publ_section_title
;
 Methyl
 (<i>Z</i>)-2-[(4-bromo-2-formylphenoxy)methyl]-3-(4-methylphenyl)acrylate
;
_journal_coeditor_code BT5816
_journal_issue 3
_journal_name_full 'Acta Crystallographica Section E'
_journal_page_first o775
_journal_paper_doi 10.1107/S1600536812006630
_journal_volume 68
_journal_year 2012
_chemical_formula_iupac 'C19 H17 Br O4'
_chemical_formula_moiety 'C19 H17 Br O4'
_chemical_formula_sum 'C19 H17 Br O4'
_chemical_formula_weight 389.24
_chemical_name_systematic
;
Methyl (<i>Z</i>)-2-[(4-bromo-2-formylphenoxy)methyl]-
3-(4-methylphenyl)acrylate
;
_space_group_IT_number 2
_symmetry_cell_setting triclinic
_symmetry_space_group_name_Hall '-P 1'
_symmetry_space_group_name_H-M 'P -1'
_atom_sites_solution_hydrogens geom
_atom_sites_solution_primary direct
_atom_sites_solution_secondary difmap
_cell_angle_alpha 74.387(3)
_cell_angle_beta 83.593(2)
_cell_angle_gamma 75.770(3)
_cell_formula_units_Z 2
_cell_length_a 7.9262(4)
_cell_length_b 8.9078(5)
_cell_length_c 13.2331(6)
_cell_measurement_reflns_used 3452
_cell_measurement_temperature 293(2)
_cell_measurement_theta_max 26.1
_cell_measurement_theta_min 1.6
_cell_volume 871.20(8)
_computing_cell_refinement 'APEX2 and SAINT (Bruker, 2004)'
_computing_data_collection 'APEX2 (Bruker, 2004)'
_computing_data_reduction 'SAINT and XPREP (Bruker, 2004)'
_computing_molecular_graphics 'ORTEP-3 (Farrugia, 1997)'
_computing_publication_material 'SHELXL97 (Sheldrick, 2008) and PLATON (Spek, 2009)'
_computing_structure_refinement 'SHELXL97 (Sheldrick, 2008)'
_computing_structure_solution 'SHELXS97 (Sheldrick, 2008)'
_diffrn_ambient_temperature 293(2)
_diffrn_detector_area_resol_mean 10.0
_diffrn_measured_fraction_theta_full 0.990
_diffrn_measured_fraction_theta_max 0.981
_diffrn_measurement_device_type 'Bruker APEXII CCD'
_diffrn_measurement_method '\w scans'
_diffrn_radiation_monochromator graphite
_diffrn_radiation_source 'fine-focus sealed tube'
_diffrn_radiation_type MoK\a
_diffrn_radiation_wavelength 0.71073
_diffrn_reflns_av_R_equivalents 0.0383
_diffrn_reflns_av_sigmaI/netI 0.0329
_diffrn_reflns_limit_h_max 9
_diffrn_reflns_limit_h_min -9
_diffrn_reflns_limit_k_max 10
_diffrn_reflns_limit_k_min -10
_diffrn_reflns_limit_l_max 16
_diffrn_reflns_limit_l_min -16
_diffrn_reflns_number 15446
_diffrn_reflns_theta_full 25.00
_diffrn_reflns_theta_max 26.12
_diffrn_reflns_theta_min 2.44
_exptl_absorpt_coefficient_mu 2.378
_exptl_absorpt_correction_T_max 0.652
_exptl_absorpt_correction_T_min 0.546
_exptl_absorpt_correction_type multi-scan
_exptl_absorpt_process_details '(SADABS; Sheldrick, 1996)'
_exptl_crystal_colour Colourless
_exptl_crystal_density_diffrn 1.484
_exptl_crystal_density_method 'not measured'
_exptl_crystal_description Block
_exptl_crystal_F_000 396
_exptl_crystal_size_max 0.25
_exptl_crystal_size_mid 0.23
_exptl_crystal_size_min 0.18
_refine_diff_density_max 0.669
_refine_diff_density_min -0.405
_refine_ls_extinction_method none
_refine_ls_goodness_of_fit_ref 1.006
_refine_ls_hydrogen_treatment constr
_refine_ls_matrix_type full
_refine_ls_number_parameters 219
_refine_ls_number_reflns 3386
_refine_ls_number_restraints 0
_refine_ls_restrained_S_all 1.006
_refine_ls_R_factor_all 0.0658
_refine_ls_R_factor_gt 0.0402
_refine_ls_shift/su_max 0.001
_refine_ls_shift/su_mean 0.000
_refine_ls_structure_factor_coef Fsqd
_refine_ls_weighting_details 'calc w=1/[\s^2^(Fo^2^)+(0.0704P)^2^+0.2283P] where P=(Fo^2^+2Fc^2^)/3'
_refine_ls_weighting_scheme calc
_refine_ls_wR_factor_gt 0.1055
_refine_ls_wR_factor_ref 0.1208
_reflns_number_gt 2419
_reflns_number_total 3386
_reflns_threshold_expression I>2\s(I)
_cod_data_source_file bt5816.cif
_cod_data_source_block I
_cod_database_code 2233751
_cod_database_fobs_code 2233751

loop_
_symmetry_equiv_pos_as_xyz
'x, y, z'
'-x, -y, -z'

loop_
_atom_site_type_symbol
_atom_site_label
_atom_site_fract_x
_atom_site_fract_y
_atom_site_fract_z
_atom_site_U_iso_or_equiv
_atom_site_adp_type
_atom_site_calc_flag
_atom_site_refinement_flags
_atom_site_occupancy
_atom_site_symmetry_multiplicity
C C1 -0.0190(3) 0.1409(3) 0.0632(2) 0.0436(6) Uani d . 1 1
C C2 -0.0529(4) 0.2719(3) -0.0228(2) 0.0492(7) Uani d . 1 1
H H2 -0.1652 0.3118 -0.0466 0.059 Uiso calc R 1 1
C C3 0.0793(4) 0.3418(3) -0.0723(2) 0.0530(8) Uani d . 1 1
C C4 0.2463(4) 0.2851(3) -0.0381(2) 0.0521(7) Uani d . 1 1
H H4 0.3347 0.3345 -0.0727 0.063 Uiso calc R 1 1
C C5 0.2831(4) 0.1550(3) 0.0472(2) 0.0476(7) Uani d . 1 1
H H5 0.3958 0.1169 0.0706 0.057 Uiso calc R 1 1
C C6 0.1509(3) 0.0820(3) 0.0978(2) 0.0400(6) Uani d . 1 1
C C7 0.3452(3) -0.1066(3) 0.2212(2) 0.0463(7) Uani d . 1 1
H H7A 0.3805 -0.0227 0.2418 0.056 Uiso calc R 1 1
H H7B 0.4283 -0.1395 0.1673 0.056 Uiso calc R 1 1
C C8 0.3425(4) -0.2459(3) 0.3141(2) 0.0491(7) Uani d . 1 1
C C9 0.3846(4) -0.4096(4) 0.2990(3) 0.0568(8) Uani d . 1 1
C C10 0.4617(6) -0.5711(5) 0.1796(3) 0.0814(11) Uani d . 1 1
H H10A 0.5751 -0.6240 0.2056 0.122 Uiso calc R 1 1
H H10B 0.4643 -0.5618 0.1055 0.122 Uiso calc R 1 1
H H10C 0.3785 -0.6322 0.2151 0.122 Uiso calc R 1 1
C C11 -0.1608(4) 0.0680(4) 0.1180(3) 0.0555(8) Uani d . 1 1
H H11 -0.1325 -0.0241 0.1721 0.067 Uiso calc R 1 1
C C12 0.3161(4) -0.2336(4) 0.4127(2) 0.0556(8) Uani d . 1 1
H H12 0.3271 -0.3307 0.4630 0.067 Uiso calc R 1 1
C C13 0.2727(4) -0.0931(4) 0.4554(2) 0.0512(7) Uani d . 1 1
C C14 0.1771(4) 0.0561(4) 0.4051(2) 0.0577(8) Uani d . 1 1
H H14 0.1347 0.0708 0.3395 0.069 Uiso calc R 1 1
C C15 0.1444(4) 0.1815(4) 0.4507(3) 0.0638(9) Uani d . 1 1
H H15 0.0807 0.2805 0.4151 0.077 Uiso calc R 1 1
C C16 0.2035(4) 0.1652(4) 0.5481(3) 0.0613(8) Uani d . 1 1
C C17 0.2973(4) 0.0179(4) 0.5982(3) 0.0651(9) Uani d . 1 1
H H17 0.3392 0.0042 0.6637 0.078 Uiso calc R 1 1
C C18 0.3305(4) -0.1087(4) 0.5544(3) 0.0627(8) Uani d . 1 1
H H18 0.3929 -0.2076 0.5911 0.075 Uiso calc R 1 1
C C19 0.1688(6) 0.3035(5) 0.5977(3) 0.0875(12) Uani d . 1 1
H H19A 0.1914 0.2644 0.6711 0.131 Uiso calc R 1 1
H H19B 0.0493 0.3601 0.5898 0.131 Uiso calc R 1 1
H H19C 0.2435 0.3744 0.5641 0.131 Uiso calc R 1 1
Br Br1 0.03444(6) 0.52045(4) -0.19017(3) 0.0788(2) Uani d . 1 1
O O1 0.3943(5) -0.5289(3) 0.3685(2) 0.0984(9) Uani d . 1 1
O O2 0.4125(3) -0.4137(3) 0.19867(17) 0.0616(6) Uani d . 1 1
O O3 0.1745(2) -0.0481(2) 0.18098(15) 0.0472(5) Uani d . 1 1
O O4 -0.3117(3) 0.1191(3) 0.0979(2) 0.0792(7) Uani d . 1 1

loop_
_atom_site_aniso_label
_atom_site_aniso_U_11
_atom_site_aniso_U_22
_atom_site_aniso_U_33
_atom_site_aniso_U_12
_atom_site_aniso_U_13
_atom_site_aniso_U_23
C1 0.0456(16) 0.0445(15) 0.0437(15) -0.0063(12) -0.0056(12) -0.0183(12)
C2 0.0560(17) 0.0468(16) 0.0461(16) -0.0008(14) -0.0123(14) -0.0195(13)
C3 0.079(2) 0.0398(15) 0.0375(15) -0.0019(15) -0.0099(15) -0.0129(12)
C4 0.0628(19) 0.0461(16) 0.0462(16) -0.0129(14) 0.0038(14) -0.0114(13)
C5 0.0452(16) 0.0483(16) 0.0493(16) -0.0105(13) -0.0031(13) -0.0121(13)
C6 0.0464(16) 0.0381(14) 0.0377(13) -0.0084(12) -0.0045(12) -0.0131(11)
C7 0.0401(15) 0.0445(16) 0.0497(16) -0.0047(12) -0.0049(12) -0.0076(13)
C8 0.0465(16) 0.0432(16) 0.0522(17) -0.0058(12) -0.0060(13) -0.0053(13)
C9 0.065(2) 0.0443(17) 0.0537(18) -0.0052(14) -0.0029(15) -0.0060(14)
C10 0.105(3) 0.060(2) 0.082(3) -0.013(2) -0.005(2) -0.029(2)
C11 0.0481(19) 0.061(2) 0.0616(19) -0.0093(15) -0.0014(15) -0.0259(16)
C12 0.0605(19) 0.0479(17) 0.0505(18) -0.0071(14) -0.0080(14) -0.0016(14)
C13 0.0554(18) 0.0500(17) 0.0438(16) -0.0113(14) 0.0004(13) -0.0060(13)
C14 0.064(2) 0.0572(19) 0.0470(17) -0.0053(15) -0.0085(15) -0.0100(14)
C15 0.075(2) 0.0523(19) 0.0557(19) -0.0021(16) -0.0047(16) -0.0106(15)
C16 0.064(2) 0.066(2) 0.0539(19) -0.0175(17) 0.0086(16) -0.0187(16)
C17 0.068(2) 0.083(3) 0.0450(17) -0.0144(18) -0.0014(15) -0.0196(17)
C18 0.067(2) 0.064(2) 0.0445(17) -0.0026(16) -0.0013(15) -0.0045(15)
C19 0.105(3) 0.088(3) 0.078(3) -0.020(2) 0.006(2) -0.040(2)
Br1 0.1216(4) 0.0559(3) 0.0471(2) -0.0034(2) -0.01539(19) -0.00359(15)
O1 0.167(3) 0.0439(14) 0.0661(16) -0.0054(15) -0.0002(17) -0.0025(12)
O2 0.0770(15) 0.0477(12) 0.0569(13) -0.0091(10) -0.0040(11) -0.0118(10)
O3 0.0432(11) 0.0475(11) 0.0476(11) -0.0118(8) -0.0073(8) -0.0031(9)
O4 0.0420(13) 0.098(2) 0.101(2) -0.0105(12) -0.0076(13) -0.0351(16)

loop_
_atom_type_symbol
_atom_type_description
_atom_type_scat_dispersion_real
_atom_type_scat_dispersion_imag
_atom_type_scat_source
C C 0.0033 0.0016 'International Tables Vol C Tables 4.2.6.8 and 6.1.1.4'
H H 0.0000 0.0000 'International Tables Vol C Tables 4.2.6.8 and 6.1.1.4'
Br Br -0.2901 2.4595 'International Tables Vol C Tables 4.2.6.8 and 6.1.1.4'
O O 0.0106 0.0060 'International Tables Vol C Tables 4.2.6.8 and 6.1.1.4'

loop_
_geom_angle_atom_site_label_1
_geom_angle_atom_site_label_2
_geom_angle_atom_site_label_3
_geom_angle
C2 C1 C6 119.4(3)
C2 C1 C11 120.0(3)
C6 C1 C11 120.6(3)
C3 C2 C1 119.7(3)
C3 C2 H2 120.1
C1 C2 H2 120.1
C2 C3 C4 121.1(3)
C2 C3 Br1 120.1(2)
C4 C3 Br1 118.9(2)
C3 C4 C5 120.2(3)
C3 C4 H4 119.9
C5 C4 H4 119.9
C4 C5 C6 119.5(3)
C4 C5 H5 120.3
C6 C5 H5 120.3
O3 C6 C5 123.9(2)
O3 C6 C1 116.0(2)
C5 C6 C1 120.1(3)
O3 C7 C8 109.0(2)
O3 C7 H7A 109.9
C8 C7 H7A 109.9
O3 C7 H7B 109.9
C8 C7 H7B 109.9
H7A C7 H7B 108.3
C12 C8 C9 116.4(3)
C12 C8 C7 123.8(3)
C9 C8 C7 119.6(3)
O1 C9 O2 121.9(3)
O1 C9 C8 124.7(3)
O2 C9 C8 113.4(3)
O2 C10 H10A 109.5
O2 C10 H10B 109.5
H10A C10 H10B 109.5
O2 C10 H10C 109.5
H10A C10 H10C 109.5
H10B C10 H10C 109.5
O4 C11 C1 124.4(3)
O4 C11 H11 117.8
C1 C11 H11 117.8
C8 C12 C13 130.8(3)
C8 C12 H12 114.6
C13 C12 H12 114.6
C14 C13 C18 117.1(3)
C14 C13 C12 124.8(3)
C18 C13 C12 118.1(3)
C15 C14 C13 120.8(3)
C15 C14 H14 119.6
C13 C14 H14 119.6
C14 C15 C16 121.7(3)
C14 C15 H15 119.1
C16 C15 H15 119.1
C17 C16 C15 117.6(3)
C17 C16 C19 120.8(3)
C15 C16 C19 121.7(3)
C18 C17 C16 121.6(3)
C18 C17 H17 119.2
C16 C17 H17 119.2
C17 C18 C13 121.2(3)
C17 C18 H18 119.4
C13 C18 H18 119.4
C16 C19 H19A 109.5
C16 C19 H19B 109.5
H19A C19 H19B 109.5
C16 C19 H19C 109.5
H19A C19 H19C 109.5
H19B C19 H19C 109.5
C9 O2 C10 115.7(3)
C6 O3 C7 117.3(2)

loop_
_geom_bond_atom_site_label_1
_geom_bond_atom_site_label_2
_geom_bond_distance
C1 C2 1.388(4)
C1 C6 1.399(4)
C1 C11 1.461(4)
C2 C3 1.365(4)
C2 H2 0.9300
C3 C4 1.376(4)
C3 Br1 1.898(3)
C4 C5 1.381(4)
C4 H4 0.9300
C5 C6 1.383(4)
C5 H5 0.9300
C6 O3 1.357(3)
C7 O3 1.432(3)
C7 C8 1.496(4)
C7 H7A 0.9700
C7 H7B 0.9700
C8 C12 1.328(4)
C8 C9 1.477(4)
C9 O1 1.196(4)
C9 O2 1.330(4)
C10 O2 1.442(4)
C10 H10A 0.9600
C10 H10B 0.9600
C10 H10C 0.9600
C11 O4 1.203(4)
C11 H11 0.9300
C12 C13 1.459(4)
C12 H12 0.9300
C13 C14 1.387(4)
C13 C18 1.396(4)
C14 C15 1.366(5)
C14 H14 0.9300
C15 C16 1.380(5)
C15 H15 0.9300
C16 C17 1.369(5)
C16 C19 1.501(5)
C17 C18 1.360(5)
C17 H17 0.9300
C18 H18 0.9300
C19 H19A 0.9600
C19 H19B 0.9600
C19 H19C 0.9600

loop_
_geom_hbond_atom_site_label_D
_geom_hbond_atom_site_label_H
_geom_hbond_atom_site_label_A
_geom_hbond_site_symmetry_A
_geom_hbond_distance_DH
_geom_hbond_distance_HA
_geom_hbond_distance_DA
_geom_hbond_angle_DHA
C14 H14 O3 1 0.93 2.55 3.341(3) 143.0
C4 H4 O2 2_655 0.93 2.57 3.474(4) 163.9
C18 H18 O1 2_646 0.93 2.49 3.388(4) 161.4
C5 H5 O4 1_655 0.93 2.39 3.276(4) 158.6

loop_
_geom_torsion_atom_site_label_1
_geom_torsion_atom_site_label_2
_geom_torsion_atom_site_label_3
_geom_torsion_atom_site_label_4
_geom_torsion
C6 C1 C2 C3 -0.2(4)
C11 C1 C2 C3 178.5(3)
C1 C2 C3 C4 -0.3(4)
C1 C2 C3 Br1 179.79(19)
C2 C3 C4 C5 0.2(4)
Br1 C3 C4 C5 -179.8(2)
C3 C4 C5 C6 0.3(4)
C4 C5 C6 O3 178.7(3)
C4 C5 C6 C1 -0.7(4)
C2 C1 C6 O3 -178.8(2)
C11 C1 C6 O3 2.5(4)
C2 C1 C6 C5 0.7(4)
C11 C1 C6 C5 -178.0(3)
O3 C7 C8 C12 -93.5(3)
O3 C7 C8 C9 91.6(3)
C12 C8 C9 O1 0.9(5)
C7 C8 C9 O1 176.2(3)
C12 C8 C9 O2 -178.9(3)
C7 C8 C9 O2 -3.6(4)
C2 C1 C11 O4 -4.5(4)
C6 C1 C11 O4 174.2(3)
C9 C8 C12 C13 -180.0(3)
C7 C8 C12 C13 5.0(5)
C8 C12 C13 C14 30.2(5)
C8 C12 C13 C18 -150.1(3)
C18 C13 C14 C15 1.0(5)
C12 C13 C14 C15 -179.3(3)
C13 C14 C15 C16 -0.4(5)
C14 C15 C16 C17 0.1(5)
C14 C15 C16 C19 179.5(3)
C15 C16 C17 C18 -0.5(5)
C19 C16 C17 C18 -179.8(3)
C16 C17 C18 C13 1.1(5)
C14 C13 C18 C17 -1.4(5)
C12 C13 C18 C17 178.9(3)
O1 C9 O2 C10 -2.4(5)
C8 C9 O2 C10 177.4(3)
C5 C6 O3 C7 3.3(4)
C1 C6 O3 C7 -177.2(2)
C8 C7 O3 C6 178.2(2)

loop_
_cod_related_entry_id
_cod_related_entry_database
_cod_related_entry_code
1 ChemSpider 30657474
